data_2234228
loop_
_publ_author_name
'Wardell, Solange M. S. V.'
'Tiekink, Edward R. T.'
'Wardell, James L.'

_publ_section_title
;
 1-(4-Methylphenyl)-3-phenyl-1<i>H</i>-pyrazol-5-yl
 4-nitrobenzenesulfonate
;
_journal_coeditor_code HB6674
_journal_issue 4
_journal_name_full 'Acta Crystallographica Section E'
_journal_page_first o1086
_journal_page_last o1087
_journal_paper_doi 10.1107/S1600536812010598
_journal_volume 68
_journal_year 2012
_chemical_formula_iupac 'C22 H17 N3 O5 S'
_chemical_formula_moiety 'C22 H17 N3 O5 S'
_chemical_formula_sum 'C22 H17 N3 O5 S'
_chemical_formula_weight 435.46
_chemical_name_systematic
;
1-(4-Methylphenyl)-3-phenyl-1<i>H</i>-pyrazol-5-yl 4-nitrobenzenesulfonate
;
_space_group_IT_number 14
_symmetry_cell_setting monoclinic
_symmetry_space_group_name_Hall '-P 2ybc'
_symmetry_space_group_name_H-M 'P 1 21/c 1'
_atom_sites_solution_hydrogens geom
_atom_sites_solution_primary direct
_atom_sites_solution_secondary difmap
_audit_creation_method SHELXL-97
_cell_angle_alpha 90.00
_cell_angle_beta 111.975(3)
_cell_angle_gamma 90.00
_cell_formula_units_Z 4
_cell_length_a 13.5339(12)
_cell_length_b 10.4827(10)
_cell_length_c 14.9303(13)
_cell_measurement_reflns_used 67707
_cell_measurement_temperature 120(2)
_cell_measurement_theta_max 27.48
_cell_measurement_theta_min 2.91
_cell_volume 1964.3(3)
_computing_cell_refinement 'DENZO (Otwinowski & Minor, 1997) and COLLECT (Hooft, 1998)'
_computing_data_collection 'COLLECT (Hooft, 1998)'
_computing_data_reduction 'DENZO (Otwinowski & Minor, 1997) and COLLECT (Hooft, 1998)'
_computing_molecular_graphics 'ORTEP-3 (Farrugia, 1997) and DIAMOND (Brandenburg, 2006)'
_computing_publication_material 'publCIF (Westrip, 2010)'
_computing_structure_refinement 'SHELXL97 (Sheldrick, 2008)'
_computing_structure_solution 'SHELXS97 (Sheldrick, 2008)'
_diffrn_ambient_temperature 120(2)
_diffrn_detector_area_resol_mean 28.5714
_diffrn_measured_fraction_theta_full 0.988
_diffrn_measured_fraction_theta_max 0.988
_diffrn_measurement_device
;
AFC12 (Right): Kappa 3 circle
;
_diffrn_measurement_device_type
;
Rigaku Saturn724+
;
_diffrn_measurement_method 'profile data from \w-scans'
_diffrn_radiation_monochromator Confocal
_diffrn_radiation_type 'Mo K\a'
_diffrn_radiation_wavelength 0.71073
_diffrn_reflns_av_R_equivalents 0.0000
_diffrn_reflns_av_sigmaI/netI 0.0172
_diffrn_reflns_limit_h_max 16
_diffrn_reflns_limit_h_min -17
_diffrn_reflns_limit_k_max 13
_diffrn_reflns_limit_k_min 0
_diffrn_reflns_limit_l_max 19
_diffrn_reflns_limit_l_min 0
_diffrn_reflns_number 4454
_diffrn_reflns_theta_full 27.48
_diffrn_reflns_theta_max 27.48
_diffrn_reflns_theta_min 3.22
_diffrn_standards_decay_% 0
_exptl_absorpt_coefficient_mu 0.207
_exptl_absorpt_correction_T_max 0.7456
_exptl_absorpt_correction_T_min 0.6199
_exptl_absorpt_correction_type multi-scan
_exptl_absorpt_process_details '(SADABS; Sheldrick, 2007)'
_exptl_crystal_colour yellow
_exptl_crystal_density_diffrn 1.472
_exptl_crystal_density_method 'not measured'
_exptl_crystal_description plate
_exptl_crystal_F_000 904
_exptl_crystal_size_max 0.58
_exptl_crystal_size_mid 0.38
_exptl_crystal_size_min 0.04
_refine_diff_density_max 0.590
_refine_diff_density_min -0.622
_refine_ls_extinction_method none
_refine_ls_goodness_of_fit_ref 1.191
_refine_ls_hydrogen_treatment constr
_refine_ls_matrix_type full
_refine_ls_number_parameters 282
_refine_ls_number_reflns 4454
_refine_ls_number_restraints 0
_refine_ls_restrained_S_all 1.191
_refine_ls_R_factor_all 0.0796
_refine_ls_R_factor_gt 0.0686
_refine_ls_shift/su_max 0.000
_refine_ls_shift/su_mean 0.000
_refine_ls_structure_factor_coef Fsqd
_refine_ls_weighting_details 'calc w=1/[\s^2^(Fo^2^)+(0.0562P)^2^+4.7370P] where P=(Fo^2^+2Fc^2^)/3'
_refine_ls_weighting_scheme calc
_refine_ls_wR_factor_gt 0.1698
_refine_ls_wR_factor_ref 0.1788
_reflns_number_gt 3951
_reflns_number_total 4454
_reflns_threshold_expression I>2\s(I)
_cod_data_source_file hb6674.cif
_cod_data_source_block I
_cod_original_sg_symbol_H-M ' P 21/c'
_cod_database_code 2234228
_cod_database_fobs_code 2234228

loop_
_symmetry_equiv_pos_as_xyz
'x, y, z'
'-x, y+1/2, -z+1/2'
'-x, -y, -z'
'x, -y-1/2, z-1/2'

loop_
_atom_site_type_symbol
_atom_site_label
_atom_site_fract_x
_atom_site_fract_y
_atom_site_fract_z
_atom_site_U_iso_or_equiv
_atom_site_adp_type
_atom_site_calc_flag
_atom_site_refinement_flags
_atom_site_occupancy
_atom_site_symmetry_multiplicity
S S1 0.47829(6) 0.20331(9) 0.00726(6) 0.0203(2) Uani d . 1 1
O O1 0.51909(18) 0.3508(3) 0.01445(17) 0.0203(5) Uani d . 1 1
O O2 0.5619(2) 0.1219(3) 0.0044(2) 0.0268(6) Uani d . 1 1
O O3 0.4369(2) 0.1938(3) 0.08223(19) 0.0315(7) Uani d . 1 1
O O4 0.1490(2) 0.2303(3) -0.4513(2) 0.0360(7) Uani d . 1 1
O O5 0.0359(2) 0.2650(3) -0.3824(2) 0.0377(8) Uani d . 1 1
N N1 0.7023(2) 0.4081(3) 0.0618(2) 0.0156(6) Uani d . 1 1
N N2 0.7780(2) 0.4243(3) 0.0225(2) 0.0156(6) Uani d . 1 1
N N3 0.1265(2) 0.2427(3) -0.3796(2) 0.0254(7) Uani d . 1 1
C C1 0.6074(2) 0.3760(3) -0.0095(2) 0.0169(7) Uani d . 1 1
C C2 0.7290(2) 0.4006(3) -0.0717(2) 0.0141(6) Uani d . 1 1
C C3 0.6198(3) 0.3718(3) -0.0957(2) 0.0183(7) Uani d . 1 1
H H3 0.5673 0.3539 -0.1576 0.022 Uiso calc R 1 1
C C4 0.3726(3) 0.2062(3) -0.1065(3) 0.0185(7) Uani d . 1 1
C C5 0.2715(3) 0.2430(4) -0.1110(3) 0.0206(7) Uani d . 1 1
H H5 0.2587 0.2609 -0.0539 0.025 Uiso calc R 1 1
C C6 0.1898(3) 0.2525(4) -0.2022(3) 0.0222(7) Uani d . 1 1
H H6 0.1196 0.2749 -0.2081 0.027 Uiso calc R 1 1
C C7 0.2126(3) 0.2292(3) -0.2831(3) 0.0199(7) Uani d . 1 1
C C8 0.3132(3) 0.1929(4) -0.2796(3) 0.0220(7) Uani d . 1 1
H H8 0.3262 0.1777 -0.3370 0.026 Uiso calc R 1 1
C C9 0.3942(3) 0.1796(3) -0.1886(3) 0.0189(7) Uani d . 1 1
H H9 0.4633 0.1527 -0.1829 0.023 Uiso calc R 1 1
C C10 0.7302(3) 0.4228(3) 0.1639(2) 0.0152(6) Uani d . 1 1
C C11 0.8359(3) 0.3992(3) 0.2245(3) 0.0181(7) Uani d . 1 1
H H11 0.8871 0.3757 0.1980 0.022 Uiso calc R 1 1
C C12 0.8651(3) 0.4106(3) 0.3239(2) 0.0198(7) Uani d . 1 1
H H12 0.9369 0.3951 0.3651 0.024 Uiso calc R 1 1
C C13 0.7909(3) 0.4445(3) 0.3644(3) 0.0210(7) Uani d . 1 1
C C14 0.6856(3) 0.4686(4) 0.3023(3) 0.0211(7) Uani d . 1 1
H H14 0.6343 0.4919 0.3287 0.025 Uiso calc R 1 1
C C15 0.6551(3) 0.4590(3) 0.2020(3) 0.0197(7) Uani d . 1 1
H H15 0.5838 0.4770 0.1604 0.024 Uiso calc R 1 1
C C16 0.8218(3) 0.4510(4) 0.4733(3) 0.0307(9) Uani d . 1 1
H H16A 0.7642 0.4912 0.4879 0.046 Uiso calc R 1 1
H H16B 0.8871 0.5014 0.5020 0.046 Uiso calc R 1 1
H H16C 0.8341 0.3645 0.5002 0.046 Uiso calc R 1 1
C C17 0.7883(3) 0.4054(3) -0.1369(2) 0.0157(6) Uani d . 1 1
C C18 0.7359(3) 0.3973(3) -0.2370(2) 0.0166(6) Uani d . 1 1
H H18 0.6609 0.3851 -0.2640 0.020 Uiso calc R 1 1
C C19 0.7925(3) 0.4068(3) -0.2978(2) 0.0191(7) Uani d . 1 1
H H19 0.7563 0.4007 -0.3658 0.023 Uiso calc R 1 1
C C20 0.9031(3) 0.4255(4) -0.2584(3) 0.0210(7) Uani d . 1 1
H H20 0.9417 0.4348 -0.2997 0.025 Uiso calc R 1 1
C C21 0.9563(3) 0.4303(3) -0.1586(3) 0.0194(7) Uani d . 1 1
H H21 1.0315 0.4409 -0.1319 0.023 Uiso calc R 1 1
C C22 0.8997(3) 0.4196(3) -0.0977(2) 0.0185(7) Uani d . 1 1
H H22 0.9365 0.4218 -0.0297 0.022 Uiso calc R 1 1

loop_
_atom_site_aniso_label
_atom_site_aniso_U_11
_atom_site_aniso_U_22
_atom_site_aniso_U_33
_atom_site_aniso_U_12
_atom_site_aniso_U_13
_atom_site_aniso_U_23
S1 0.0124(4) 0.0288(5) 0.0195(4) -0.0052(3) 0.0057(3) 0.0020(4)
O1 0.0110(10) 0.0319(14) 0.0212(12) -0.0056(10) 0.0097(10) -0.0077(10)
O2 0.0167(12) 0.0245(14) 0.0359(15) 0.0004(10) 0.0058(11) 0.0053(12)
O3 0.0206(12) 0.0545(19) 0.0206(13) -0.0108(13) 0.0090(11) 0.0067(13)
O4 0.0335(15) 0.0501(19) 0.0210(14) -0.0070(14) 0.0061(12) -0.0007(13)
O5 0.0202(13) 0.050(2) 0.0338(16) 0.0089(13) -0.0002(12) -0.0092(14)
N1 0.0106(12) 0.0238(15) 0.0136(13) -0.0030(11) 0.0057(11) 0.0008(11)
N2 0.0110(12) 0.0238(15) 0.0144(13) -0.0021(11) 0.0075(11) 0.0014(11)
N3 0.0230(15) 0.0232(16) 0.0244(17) -0.0028(13) 0.0024(13) -0.0025(13)
C1 0.0077(13) 0.0240(17) 0.0179(15) -0.0046(12) 0.0034(12) -0.0022(14)
C2 0.0113(14) 0.0175(16) 0.0127(15) -0.0014(12) 0.0034(12) -0.0004(12)
C3 0.0126(14) 0.0237(18) 0.0171(16) -0.0034(13) 0.0037(12) -0.0022(13)
C4 0.0124(14) 0.0224(17) 0.0190(16) -0.0046(13) 0.0040(12) -0.0001(14)
C5 0.0161(15) 0.0254(18) 0.0228(18) -0.0043(14) 0.0100(13) -0.0032(14)
C6 0.0139(15) 0.0242(18) 0.0274(19) -0.0010(14) 0.0066(14) -0.0014(15)
C7 0.0146(15) 0.0196(17) 0.0225(17) -0.0042(13) 0.0035(13) -0.0020(14)
C8 0.0190(16) 0.0241(18) 0.0227(17) -0.0044(14) 0.0077(14) -0.0029(14)
C9 0.0137(14) 0.0210(17) 0.0240(18) -0.0029(13) 0.0093(13) -0.0036(14)
C10 0.0163(15) 0.0177(16) 0.0104(15) -0.0014(12) 0.0036(12) -0.0001(12)
C11 0.0141(15) 0.0231(17) 0.0172(16) 0.0001(13) 0.0060(13) 0.0017(13)
C12 0.0174(16) 0.0220(18) 0.0172(17) -0.0024(13) 0.0034(13) 0.0007(13)
C13 0.0273(18) 0.0200(17) 0.0164(16) -0.0054(14) 0.0090(14) -0.0015(14)
C14 0.0214(17) 0.0235(18) 0.0225(18) -0.0019(14) 0.0130(15) -0.0020(14)
C15 0.0170(15) 0.0209(16) 0.0218(17) -0.0019(13) 0.0080(14) -0.0015(14)
C16 0.037(2) 0.039(2) 0.0143(17) -0.0007(18) 0.0082(16) 0.0005(16)
C17 0.0159(15) 0.0178(16) 0.0145(15) -0.0020(12) 0.0071(13) -0.0001(12)
C18 0.0159(15) 0.0189(16) 0.0137(15) -0.0007(12) 0.0040(12) -0.0002(13)
C19 0.0209(16) 0.0214(17) 0.0135(16) -0.0014(13) 0.0050(13) -0.0006(13)
C20 0.0217(17) 0.0263(19) 0.0220(18) -0.0007(14) 0.0163(15) -0.0008(14)
C21 0.0134(15) 0.0246(18) 0.0207(17) -0.0030(13) 0.0071(13) -0.0002(14)
C22 0.0161(15) 0.0248(18) 0.0135(15) -0.0007(13) 0.0045(13) -0.0001(13)

loop_
_atom_type_symbol
_atom_type_description
_atom_type_scat_dispersion_real
_atom_type_scat_dispersion_imag
_atom_type_scat_source
C C 0.0033 0.0016 'International Tables Vol C Tables 4.2.6.8 and 6.1.1.4'
H H 0.0000 0.0000 'International Tables Vol C Tables 4.2.6.8 and 6.1.1.4'
N N 0.0061 0.0033 'International Tables Vol C Tables 4.2.6.8 and 6.1.1.4'
O O 0.0106 0.0060 'International Tables Vol C Tables 4.2.6.8 and 6.1.1.4'
S S 0.1246 0.1234 'International Tables Vol C Tables 4.2.6.8 and 6.1.1.4'

loop_
_geom_angle_atom_site_label_1
_geom_angle_atom_site_label_2
_geom_angle_atom_site_label_3
_geom_angle
O3 S1 O2 121.83(18)
O3 S1 O1 103.66(16)
O2 S1 O1 108.38(14)
O3 S1 C4 109.94(16)
O2 S1 C4 110.29(17)
O1 S1 C4 100.35(15)
C1 O1 S1 117.6(2)
N2 N1 C1 109.5(3)
N2 N1 C10 120.0(3)
C1 N1 C10 130.5(3)
C2 N2 N1 105.8(2)
O4 N3 O5 124.0(3)
O4 N3 C7 118.5(3)
O5 N3 C7 117.4(3)
C3 C1 N1 109.4(3)
C3 C1 O1 131.1(3)
N1 C1 O1 119.5(3)
N2 C2 C3 111.4(3)
N2 C2 C17 120.7(3)
C3 C2 C17 127.9(3)
C1 C3 C2 103.9(3)
C1 C3 H3 128.0
C2 C3 H3 128.0
C9 C4 C5 122.5(3)
C9 C4 S1 118.9(3)
C5 C4 S1 118.5(3)
C4 C5 C6 118.0(3)
C4 C5 H5 121.0
C6 C5 H5 121.0
C7 C6 C5 119.1(3)
C7 C6 H6 120.4
C5 C6 H6 120.4
C6 C7 C8 123.5(3)
C6 C7 N3 118.9(3)
C8 C7 N3 117.6(3)
C7 C8 C9 117.5(3)
C7 C8 H8 121.2
C9 C8 H8 121.2
C4 C9 C8 119.4(3)
C4 C9 H9 120.3
C8 C9 H9 120.3
C15 C10 C11 120.7(3)
C15 C10 N1 121.5(3)
C11 C10 N1 117.8(3)
C12 C11 C10 119.2(3)
C12 C11 H11 120.4
C10 C11 H11 120.4
C11 C12 C13 121.4(3)
C11 C12 H12 119.3
C13 C12 H12 119.3
C12 C13 C14 118.5(3)
C12 C13 C16 121.3(3)
C14 C13 C16 120.2(3)
C15 C14 C13 120.9(3)
C15 C14 H14 119.5
C13 C14 H14 119.5
C10 C15 C14 119.2(3)
C10 C15 H15 120.4
C14 C15 H15 120.4
C13 C16 H16A 109.5
C13 C16 H16B 109.5
H16A C16 H16B 109.5
C13 C16 H16C 109.5
H16A C16 H16C 109.5
H16B C16 H16C 109.5
C18 C17 C22 119.2(3)
C18 C17 C2 121.3(3)
C22 C17 C2 119.5(3)
C19 C18 C17 120.7(3)
C19 C18 H18 119.7
C17 C18 H18 119.7
C18 C19 C20 119.8(3)
C18 C19 H19 120.1
C20 C19 H19 120.1
C21 C20 C19 119.9(3)
C21 C20 H20 120.1
C19 C20 H20 120.1
C20 C21 C22 120.3(3)
C20 C21 H21 119.9
C22 C21 H21 119.9
C21 C22 C17 120.1(3)
C21 C22 H22 119.9
C17 C22 H22 119.9

loop_
_geom_bond_atom_site_label_1
_geom_bond_atom_site_label_2
_geom_bond_distance
S1 O3 1.430(3)
S1 O2 1.431(3)
S1 O1 1.632(3)
S1 C4 1.765(3)
O1 C1 1.395(4)
O4 N3 1.225(4)
O5 N3 1.233(4)
N1 N2 1.366(4)
N1 C1 1.368(4)
N1 C10 1.435(4)
N2 C2 1.336(4)
N3 C7 1.482(5)
C1 C3 1.360(5)
C2 C3 1.417(4)
C2 C17 1.476(4)
C3 H3 0.9500
C4 C9 1.390(5)
C4 C5 1.399(5)
C5 C6 1.399(5)
C5 H5 0.9500
C6 C7 1.376(5)
C6 H6 0.9500
C7 C8 1.396(5)
C8 C9 1.397(5)
C8 H8 0.9500
C9 H9 0.9500
C10 C15 1.391(5)
C10 C11 1.399(4)
C11 C12 1.391(5)
C11 H11 0.9500
C12 C13 1.397(5)
C12 H12 0.9500
C13 C14 1.402(5)
C13 C16 1.522(5)
C14 C15 1.401(5)
C14 H14 0.9500
C15 H15 0.9500
C16 H16A 0.9800
C16 H16B 0.9800
C16 H16C 0.9800
C17 C18 1.397(5)
C17 C22 1.406(5)
C18 C19 1.393(5)
C18 H18 0.9500
C19 C20 1.402(5)
C19 H19 0.9500
C20 C21 1.391(5)
C20 H20 0.9500
C21 C22 1.396(5)
C21 H21 0.9500
C22 H22 0.9500

loop_
_geom_hbond_atom_site_label_D
_geom_hbond_atom_site_label_H
_geom_hbond_atom_site_label_A
_geom_hbond_site_symmetry_A
_geom_hbond_distance_DH
_geom_hbond_distance_HA
_geom_hbond_distance_DA
_geom_hbond_angle_DHA
C5 H5 O4 4_566 0.95 2.50 3.387(5) 155

loop_
_geom_torsion_atom_site_label_1
_geom_torsion_atom_site_label_2
_geom_torsion_atom_site_label_3
_geom_torsion_atom_site_label_4
_geom_torsion
O3 S1 O1 C1 147.7(2)
O2 S1 O1 C1 17.0(3)
C4 S1 O1 C1 -98.6(2)
C1 N1 N2 C2 -0.7(4)
C10 N1 N2 C2 178.1(3)
N2 N1 C1 C3 -0.5(4)
C10 N1 C1 C3 -179.1(3)
N2 N1 C1 O1 178.0(3)
C10 N1 C1 O1 -0.5(6)
S1 O1 C1 C3 69.1(5)
S1 O1 C1 N1 -109.1(3)
N1 N2 C2 C3 1.5(4)
N1 N2 C2 C17 -178.1(3)
N1 C1 C3 C2 1.3(4)
O1 C1 C3 C2 -177.0(4)
N2 C2 C3 C1 -1.8(4)
C17 C2 C3 C1 177.8(3)
O3 S1 C4 C9 -162.3(3)
O2 S1 C4 C9 -25.3(3)
O1 S1 C4 C9 88.9(3)
O3 S1 C4 C5 21.6(4)
O2 S1 C4 C5 158.7(3)
O1 S1 C4 C5 -87.2(3)
C9 C4 C5 C6 0.2(5)
S1 C4 C5 C6 176.1(3)
C4 C5 C6 C7 -1.8(5)
C5 C6 C7 C8 1.6(6)
C5 C6 C7 N3 -178.4(3)
O4 N3 C7 C6 175.1(4)
O5 N3 C7 C6 -5.4(5)
O4 N3 C7 C8 -5.0(5)
O5 N3 C7 C8 174.5(4)
C6 C7 C8 C9 0.2(6)
N3 C7 C8 C9 -179.7(3)
C5 C4 C9 C8 1.7(5)
S1 C4 C9 C8 -174.2(3)
C7 C8 C9 C4 -1.8(5)
N2 N1 C10 C15 153.3(3)
C1 N1 C10 C15 -28.3(6)
N2 N1 C10 C11 -26.9(5)
C1 N1 C10 C11 151.6(4)
C15 C10 C11 C12 0.9(5)
N1 C10 C11 C12 -179.0(3)
C10 C11 C12 C13 0.4(5)
C11 C12 C13 C14 -0.8(5)
C11 C12 C13 C16 177.2(4)
C12 C13 C14 C15 0.1(5)
C16 C13 C14 C15 -177.9(4)
C11 C10 C15 C14 -1.6(5)
N1 C10 C15 C14 178.2(3)
C13 C14 C15 C10 1.1(5)
N2 C2 C17 C18 -171.6(3)
C3 C2 C17 C18 8.8(5)
N2 C2 C17 C22 7.8(5)
C3 C2 C17 C22 -171.8(3)
C22 C17 C18 C19 -1.9(5)
C2 C17 C18 C19 177.5(3)
C17 C18 C19 C20 -0.4(5)
C18 C19 C20 C21 2.1(6)
C19 C20 C21 C22 -1.5(6)
C20 C21 C22 C17 -0.8(5)
C18 C17 C22 C21 2.5(5)
C2 C17 C22 C21 -177.0(3)

loop_
_cod_related_entry_id
_cod_related_entry_database
_cod_related_entry_code
1 ChemSpider 2677956
